data_7702469
loop_
_publ_author_name
'Rice, Craig R.'
'W\"orl, Stefan'
'Jeffery, John C.'
'Paul, Rowena L.'
'Ward, Michael D.'

_publ_section_title
;
 New multidentate ligands for supramolecular coordination chemistry:
 double and triple helical complexes of ligands containing pyridyl and
 thiazolyl donor units
;
_journal_issue 5
_journal_name_full 'Journal of the Chemical Society, Dalton Transactions'
_journal_page_first 550
_journal_paper_doi 10.1039/b007922g
_journal_year 2001
_chemical_formula_sum 'C46 H38 Cl4 Cu2 N14 O24 S4'
_chemical_formula_weight 1568.02
_space_group_IT_number 2
_space_group_name_Hall '-P 1'
_space_group_name_H-M_alt 'P -1'
_symmetry_cell_setting triclinic
_symmetry_space_group_name_H-M 'P -1'
_atom_sites_solution_hydrogens geom
_atom_sites_solution_primary direct
_atom_sites_solution_secondary difmap
_audit_creation_method SHELXL-97
_cell_angle_alpha 94.440(3)
_cell_angle_beta 104.884(3)
_cell_angle_gamma 106.271(3)
_cell_formula_units_Z 2
_cell_length_a 12.0704(17)
_cell_length_b 13.675(2)
_cell_length_c 19.688(3)
_cell_measurement_temperature 173(2)
_cell_volume 2975.6(8)
_computing_structure_refinement 'SHELXL-97 (Sheldrick, 1997)'
_computing_structure_solution 'SHELXS-97 (Sheldrick, 1997)'
_diffrn_ambient_temperature 173(2)
_diffrn_measured_fraction_theta_full 0.973
_diffrn_measured_fraction_theta_max 0.973
_diffrn_measurement_device 'Siemens SMART Area Detector'
_diffrn_measurement_method '\w rotation with narrow frames (0.3 degrees)'
_diffrn_radiation_monochromator graphite
_diffrn_radiation_source 'fine-focus sealed tube'
_diffrn_radiation_type MoK\a
_diffrn_radiation_wavelength 0.71073
_diffrn_reflns_av_R_equivalents 0.0885
_diffrn_reflns_av_sigmaI/netI 0.1599
_diffrn_reflns_limit_h_max 15
_diffrn_reflns_limit_h_min -15
_diffrn_reflns_limit_k_max 17
_diffrn_reflns_limit_k_min -17
_diffrn_reflns_limit_l_max 25
_diffrn_reflns_limit_l_min -25
_diffrn_reflns_number 31484
_diffrn_reflns_theta_full 27.68
_diffrn_reflns_theta_max 27.68
_diffrn_reflns_theta_min 1.57
_exptl_absorpt_coefficient_mu 1.130
_exptl_absorpt_correction_T_max 0.90
_exptl_absorpt_correction_T_min 0.53
_exptl_absorpt_correction_type 'Empirical, pseudo-azimuthal scan (SADABS)'
_exptl_crystal_colour green
_exptl_crystal_density_diffrn 1.750
_exptl_crystal_density_method 'not measured'
_exptl_crystal_description rod
_exptl_crystal_F_000 1588
_exptl_crystal_size_max 0.55
_exptl_crystal_size_mid 0.15
_exptl_crystal_size_min 0.1
_refine_diff_density_max 1.181
_refine_diff_density_min -0.983
_refine_diff_density_rms 0.111
_refine_ls_extinction_method none
_refine_ls_goodness_of_fit_ref 0.907
_refine_ls_hydrogen_treatment mixed
_refine_ls_matrix_type full
_refine_ls_number_parameters 847
_refine_ls_number_reflns 13557
_refine_ls_number_restraints 96
_refine_ls_restrained_S_all 0.906
_refine_ls_R_factor_all 0.1749
_refine_ls_R_factor_gt 0.0727
_refine_ls_shift/su_max 0.040
_refine_ls_shift/su_mean 0.001
_refine_ls_structure_factor_coef Fsqd
_refine_ls_weighting_details 'calc w=1/[\s^2^(Fo^2^)+(0.1042P)^2^+0.0000P] where P=(Fo^2^+2Fc^2^)/3'
_refine_ls_weighting_scheme calc
_refine_ls_wR_factor_gt 0.1702
_refine_ls_wR_factor_ref 0.2080
_reflns_number_gt 5997
_reflns_number_total 13557
_reflns_threshold_expression >2sigma(I)
_cod_data_source_file b007922g.txt
_cod_data_source_block trialm
_cod_original_cell_volume 2975.5(7)
_cod_original_sg_symbol_H-M P-1
_cod_database_code 7702469

loop_
_symmetry_equiv_pos_as_xyz
'x, y, z'
'-x, -y, -z'

loop_
_atom_site_label
_atom_site_type_symbol
_atom_site_fract_x
_atom_site_fract_y
_atom_site_fract_z
_atom_site_U_iso_or_equiv
_atom_site_adp_type
_atom_site_occupancy
_atom_site_symmetry_multiplicity
_atom_site_calc_flag
_atom_site_refinement_flags
Cu1 Cu 0.66228(7) 0.20148(6) 0.25108(3) 0.0324(2) Uani 1 1 d .
Cu2 Cu 0.40527(9) 0.36882(8) 0.24509(4) 0.0631(3) Uani 1 1 d .
N111 N 0.6483(5) 0.1038(4) 0.3222(2) 0.0321(12) Uani 1 1 d .
C112 C 0.5994(6) 0.0024(5) 0.3077(3) 0.0418(17) Uani 1 1 d .
H146 H 0.5637 -0.0297 0.2594 0.050 Uiso 1 1 calc R
C113 C 0.5985(7) -0.0590(6) 0.3608(4) 0.0506(19) Uani 1 1 d .
H145 H 0.5616 -0.1317 0.3492 0.061 Uiso 1 1 calc R
C114 C 0.6531(7) -0.0113(6) 0.4311(4) 0.052(2) Uani 1 1 d .
H144 H 0.6546 -0.0512 0.4686 0.063 Uiso 1 1 calc R
C115 C 0.7038(6) 0.0920(6) 0.4458(3) 0.0412(17) Uani 1 1 d .
H143 H 0.7401 0.1250 0.4939 0.049 Uiso 1 1 calc R
C116 C 0.7034(5) 0.1505(5) 0.3913(3) 0.0334(15) Uani 1 1 d .
N121 N 0.7461(4) 0.3022(4) 0.3382(2) 0.0308(12) Uani 1 1 d .
C122 C 0.7572(5) 0.2610(5) 0.4006(3) 0.0306(14) Uani 1 1 d .
C123 C 0.8163(5) 0.3339(5) 0.4599(3) 0.0380(16) Uani 1 1 d .
H124 H 0.8326 0.3192 0.5072 0.046 Uiso 1 1 calc R
S124 S 0.85691(15) 0.45358(14) 0.43868(8) 0.0389(4) Uani 1 1 d .
C125 C 0.7941(5) 0.4031(5) 0.3500(3) 0.0304(14) Uani 1 1 d .
N131 N 0.6792(4) 0.4159(4) 0.2390(2) 0.0313(12) Uani 1 1 d .
C132 C 0.7826(5) 0.4623(5) 0.2908(3) 0.0302(14) Uani 1 1 d .
C133 C 0.8662(6) 0.5524(5) 0.2864(3) 0.0402(16) Uani 1 1 d .
H253 H 0.9357 0.5852 0.3256 0.048 Uiso 1 1 calc R
C134 C 0.8480(6) 0.5938(5) 0.2251(4) 0.0448(18) Uani 1 1 d .
H254 H 0.9065 0.6537 0.2202 0.054 Uiso 1 1 calc R
C135 C 0.7423(6) 0.5468(5) 0.1701(3) 0.0449(18) Uani 1 1 d .
H255 H 0.7272 0.5737 0.1268 0.054 Uiso 1 1 calc R
C136 C 0.6592(5) 0.4595(5) 0.1800(3) 0.0309(14) Uani 1 1 d .
N141 N 0.4502(4) 0.3577(4) 0.1507(2) 0.0301(12) Uani 1 1 d .
C142 C 0.5413(6) 0.4039(5) 0.1286(3) 0.0340(15) Uani 1 1 d .
S143 S 0.51215(16) 0.38020(14) 0.03767(8) 0.0415(4) Uani 1 1 d .
C144 C 0.3688(6) 0.3033(5) 0.0295(3) 0.0401(16) Uani 1 1 d .
H214 H 0.3104 0.2688 -0.0144 0.048 Uiso 1 1 calc R
C145 C 0.3502(6) 0.2985(5) 0.0947(3) 0.0333(15) Uani 1 1 d .
N151 N 0.2568(5) 0.2604(4) 0.1862(3) 0.0371(13) Uani 1 1 d .
C152 C 0.2468(6) 0.2415(5) 0.1155(3) 0.0359(15) Uani 1 1 d .
C153 C 0.1433(6) 0.1699(6) 0.0691(4) 0.0460(18) Uani 1 1 d .
H233 H 0.1359 0.1574 0.0197 0.055 Uiso 1 1 calc R
C154 C 0.0532(7) 0.1182(6) 0.0947(4) 0.055(2) Uani 1 1 d .
H234 H -0.0165 0.0678 0.0636 0.065 Uiso 1 1 calc R
C155 C 0.0635(6) 0.1392(6) 0.1662(4) 0.057(2) Uani 1 1 d .
H235 H 0.0004 0.1053 0.1849 0.069 Uiso 1 1 calc R
C156 C 0.1664(6) 0.2096(6) 0.2092(4) 0.0455(18) Uani 1 1 d .
H236 H 0.1738 0.2232 0.2585 0.055 Uiso 1 1 calc R
N211 N 0.7579(5) 0.2496(4) 0.1836(2) 0.0350(13) Uani 1 1 d .
C212 C 0.8729(6) 0.3072(6) 0.2014(4) 0.0422(17) Uani 1 1 d .
H136 H 0.9152 0.3313 0.2503 0.051 Uiso 1 1 calc R
C213 C 0.9329(7) 0.3332(6) 0.1517(4) 0.057(2) Uani 1 1 d .
H135 H 1.0150 0.3751 0.1662 0.068 Uiso 1 1 calc R
C214 C 0.8731(8) 0.2980(7) 0.0809(4) 0.067(2) Uani 1 1 d .
H134 H 0.9135 0.3149 0.0458 0.080 Uiso 1 1 calc R
C215 C 0.7544(7) 0.2383(6) 0.0613(3) 0.0495(19) Uani 1 1 d .
H133 H 0.7114 0.2153 0.0123 0.059 Uiso 1 1 calc R
C216 C 0.6967(6) 0.2114(5) 0.1133(3) 0.0368(16) Uani 1 1 d .
N221 N 0.5382(5) 0.1289(4) 0.1615(2) 0.0320(12) Uani 1 1 d .
C222 C 0.5754(6) 0.1470(5) 0.1011(3) 0.0364(16) Uani 1 1 d .
C223 C 0.4832(6) 0.1014(5) 0.0395(3) 0.0410(17) Uani 1 1 d .
H114 H 0.4900 0.1075 -0.0071 0.049 Uiso 1 1 calc R
S224 S 0.35622(17) 0.03316(14) 0.05740(8) 0.0451(5) Uani 1 1 d .
C225 C 0.4265(6) 0.0698(5) 0.1468(3) 0.0345(15) Uani 1 1 d .
N231 N 0.4104(4) 0.1366(4) 0.2545(2) 0.0305(12) Uani 1 1 d .
C232 C 0.3674(6) 0.0521(5) 0.2037(3) 0.0333(15) Uani 1 1 d .
C233 C 0.2826(6) -0.0370(5) 0.2055(4) 0.0465(18) Uani 1 1 d .
H153 H 0.2540 -0.0936 0.1677 0.056 Uiso 1 1 calc R
C234 C 0.2398(7) -0.0421(6) 0.2642(4) 0.0487(19) Uani 1 1 d .
H154 H 0.1815 -0.1034 0.2674 0.058 Uiso 1 1 calc R
C235 C 0.2816(6) 0.0420(5) 0.3186(4) 0.0446(18) Uani 1 1 d .
H155 H 0.2539 0.0394 0.3596 0.054 Uiso 1 1 calc R
C236 C 0.3654(6) 0.1299(5) 0.3104(3) 0.0332(15) Uani 1 1 d .
N241 N 0.4430(5) 0.3178(4) 0.3391(2) 0.0350(13) Uani 1 1 d .
C242 C 0.4156(6) 0.2280(5) 0.3613(3) 0.0350(15) Uani 1 1 d .
S243 S 0.46636(17) 0.23726(15) 0.45172(8) 0.0430(4) Uani 1 1 d .
C244 C 0.5290(6) 0.3661(5) 0.4600(3) 0.0417(17) Uani 1 1 d .
H224 H 0.5713 0.4107 0.5041 0.050 Uiso 1 1 calc R
C245 C 0.5110(6) 0.3979(5) 0.3953(3) 0.0340(15) Uani 1 1 d .
N251 N 0.5152(5) 0.4998(4) 0.3045(3) 0.0365(13) Uani 1 1 d .
C252 C 0.5545(6) 0.4991(5) 0.3748(3) 0.0340(15) Uani 1 1 d .
C253 C 0.6368(6) 0.5843(5) 0.4223(3) 0.0394(16) Uani 1 1 d .
H243 H 0.6610 0.5822 0.4719 0.047 Uiso 1 1 calc R
C254 C 0.6826(7) 0.6725(6) 0.3955(4) 0.052(2) Uani 1 1 d .
H244 H 0.7422 0.7310 0.4262 0.063 Uiso 1 1 calc R
C255 C 0.6409(7) 0.6746(6) 0.3234(4) 0.0492(19) Uani 1 1 d .
H245 H 0.6705 0.7349 0.3043 0.059 Uiso 1 1 calc R
C256 C 0.5555(6) 0.5877(5) 0.2797(4) 0.0446(17) Uani 1 1 d .
H246 H 0.5244 0.5904 0.2306 0.053 Uiso 1 1 calc R
Cl1 Cl 0.00736(15) 0.84267(13) 0.38214(8) 0.0405(4) Uani 1 1 d .
O11 O 0.1107(4) 0.9306(4) 0.4178(2) 0.0518(13) Uani 1 1 d .
O12 O 0.0098(5) 0.7563(4) 0.4198(2) 0.0548(14) Uani 1 1 d .
O13 O -0.1014(4) 0.8676(4) 0.3804(3) 0.0566(14) Uani 1 1 d .
O14 O 0.0078(5) 0.8152(4) 0.3102(2) 0.0585(15) Uani 1 1 d .
Cl2 Cl 0.47095(17) 0.76940(16) 0.14087(9) 0.0536(5) Uani 1 1 d .
O21 O 0.5430(8) 0.7146(7) 0.1270(4) 0.126(3) Uani 1 1 d .
O22 O 0.4704(8) 0.7737(6) 0.2113(3) 0.119(3) Uani 1 1 d .
O23 O 0.3541(8) 0.7330(10) 0.0971(5) 0.200(5) Uani 1 1 d .
O24 O 0.5091(9) 0.8727(6) 0.1275(4) 0.124(3) Uani 1 1 d .
Cl3 Cl -0.00173(17) 0.74230(19) 0.09097(9) 0.0590(6) Uani 1 1 d .
O31 O 0.0662(5) 0.7275(5) 0.1582(3) 0.0746(18) Uani 1 1 d .
O32 O -0.1135(6) 0.7446(8) 0.0953(4) 0.136(4) Uani 1 1 d .
O33 O -0.0364(8) 0.6542(7) 0.0362(4) 0.138(3) Uani 1 1 d .
O34 O 0.0654(7) 0.8197(8) 0.0663(4) 0.180(5) Uani 1 1 d .
Cl4 Cl 0.16192(19) 0.43103(16) 0.37294(9) 0.0596(6) Uani 1 1 d .
O41 O 0.2584(9) 0.4114(15) 0.4050(5) 0.282(10) Uani 1 1 d .
O42 O 0.1627(10) 0.5311(6) 0.4022(4) 0.141(4) Uani 1 1 d .
O43 O 0.0571(6) 0.3646(6) 0.3812(4) 0.101(2) Uani 1 1 d .
O44 O 0.1511(8) 0.4251(6) 0.2996(3) 0.134(4) Uani 1 1 d .
N51 N 0.6736(6) 0.2780(6) 0.6359(3) 0.0545(17) Uani 1 1 d U
O52 O 0.6905(8) 0.2196(7) 0.5954(4) 0.125(3) Uani 1 1 d U
O53 O 0.5889(6) 0.3077(6) 0.6199(3) 0.083(2) Uani 1 1 d U
C54 C 0.7602(8) 0.3163(7) 0.7093(4) 0.069(3) Uani 1 1 d U
N61 N 0.2502(13) 0.5068(9) 0.1183(13) 0.240(13) Uani 1 1 d U
O62 O 0.2826(9) 0.4761(6) 0.1798(7) 0.142(4) Uani 1 1 d U
C63 C 0.3359(17) 0.5099(14) 0.0688(11) 0.180(9) Uani 1 1 d U
O64 O 0.1530(10) 0.5374(10) 0.0806(7) 0.215(6) Uani 1 1 d U
N71 N 0.7746(5) 0.9578(6) 0.1533(4) 0.0557(17) Uani 1 1 d U
O72 O 0.7487(8) 1.0276(6) 0.1767(5) 0.120(3) Uani 1 1 d U
O73 O 0.7653(6) 0.9368(6) 0.0915(3) 0.096(2) Uani 1 1 d U
C74 C 0.8228(7) 0.8967(6) 0.2057(4) 0.057(2) Uani 1 1 d U
O82 O 0.0617(10) 0.1183(7) 0.3297(4) 0.126(3) Uani 1 1 d U
N81 N 0.125(3) 0.1592(13) 0.4031(12) 0.317(14) Uani 1 1 d U
O83 O -0.0450(17) 0.1362(7) 0.3404(7) 0.246(9) Uani 1 1 d U
C84 C 0.0109(8) 0.1312(7) 0.4369(4) 0.064(2) Uani 1 1 d U

loop_
_atom_site_aniso_label
_atom_site_aniso_U_11
_atom_site_aniso_U_22
_atom_site_aniso_U_33
_atom_site_aniso_U_23
_atom_site_aniso_U_13
_atom_site_aniso_U_12
Cu1 0.0370(5) 0.0371(5) 0.0184(3) 0.0020(3) 0.0068(3) 0.0059(4)
Cu2 0.0637(6) 0.0670(7) 0.0264(4) 0.0120(4) 0.0008(4) -0.0199(5)
N111 0.038(3) 0.031(3) 0.027(3) 0.006(2) 0.007(2) 0.011(2)
C112 0.051(4) 0.038(4) 0.040(4) 0.009(3) 0.018(3) 0.014(3)
C113 0.059(5) 0.041(4) 0.054(4) 0.013(3) 0.018(4) 0.014(4)
C114 0.069(5) 0.053(5) 0.035(4) 0.019(3) 0.015(4) 0.018(4)
C115 0.048(4) 0.051(5) 0.027(3) 0.011(3) 0.010(3) 0.017(4)
C116 0.030(3) 0.048(4) 0.023(3) 0.010(3) 0.002(3) 0.018(3)
N121 0.030(3) 0.037(3) 0.022(2) 0.004(2) 0.004(2) 0.010(2)
C122 0.032(3) 0.045(4) 0.021(3) 0.007(3) 0.011(3) 0.019(3)
C123 0.032(4) 0.053(4) 0.022(3) 0.000(3) -0.001(3) 0.013(3)
S124 0.0362(9) 0.0466(11) 0.0261(8) -0.0059(7) 0.0009(7) 0.0113(8)
C125 0.027(3) 0.037(4) 0.024(3) -0.001(3) 0.003(2) 0.011(3)
N131 0.030(3) 0.036(3) 0.026(3) 0.004(2) 0.004(2) 0.012(2)
C132 0.029(3) 0.030(4) 0.031(3) 0.001(3) 0.009(3) 0.009(3)
C133 0.038(4) 0.042(4) 0.040(4) 0.009(3) 0.015(3) 0.008(3)
C134 0.044(4) 0.035(4) 0.052(4) 0.009(3) 0.021(3) 0.000(3)
C135 0.052(4) 0.044(4) 0.036(4) 0.014(3) 0.011(3) 0.009(4)
C136 0.031(3) 0.034(4) 0.031(3) 0.010(3) 0.013(3) 0.011(3)
N141 0.032(3) 0.031(3) 0.023(2) 0.004(2) 0.001(2) 0.009(2)
C142 0.042(4) 0.033(4) 0.027(3) 0.009(3) 0.008(3) 0.011(3)
S143 0.0516(11) 0.0449(11) 0.0281(8) 0.0123(7) 0.0112(7) 0.0138(9)
C144 0.044(4) 0.037(4) 0.035(4) 0.011(3) 0.003(3) 0.013(3)
C145 0.040(4) 0.031(4) 0.025(3) 0.003(3) 0.003(3) 0.012(3)
N151 0.033(3) 0.041(3) 0.034(3) 0.011(2) 0.004(2) 0.010(3)
C152 0.032(4) 0.038(4) 0.032(3) 0.009(3) 0.003(3) 0.008(3)
C153 0.040(4) 0.049(5) 0.037(4) 0.009(3) -0.001(3) 0.005(4)
C154 0.036(4) 0.066(6) 0.048(4) 0.005(4) 0.003(3) 0.005(4)
C155 0.031(4) 0.065(6) 0.068(5) 0.017(4) 0.012(4) 0.000(4)
C156 0.039(4) 0.054(5) 0.046(4) 0.015(3) 0.013(3) 0.016(4)
N211 0.046(3) 0.038(3) 0.029(3) 0.007(2) 0.016(2) 0.019(3)
C212 0.040(4) 0.052(5) 0.040(4) 0.010(3) 0.020(3) 0.014(4)
C213 0.048(5) 0.075(6) 0.056(5) 0.010(4) 0.032(4) 0.017(4)
C214 0.085(7) 0.078(6) 0.048(5) 0.015(4) 0.045(5) 0.018(5)
C215 0.073(6) 0.052(5) 0.029(3) 0.006(3) 0.025(4) 0.019(4)
C216 0.048(4) 0.045(4) 0.023(3) 0.009(3) 0.013(3) 0.021(3)
N221 0.038(3) 0.037(3) 0.018(2) 0.000(2) 0.006(2) 0.010(3)
C222 0.052(4) 0.035(4) 0.028(3) 0.003(3) 0.013(3) 0.022(3)
C223 0.062(5) 0.039(4) 0.019(3) -0.002(3) 0.002(3) 0.022(4)
S224 0.0544(11) 0.0425(11) 0.0270(8) -0.0059(7) -0.0055(7) 0.0163(9)
C225 0.037(4) 0.034(4) 0.027(3) -0.003(3) -0.001(3) 0.014(3)
N231 0.026(3) 0.032(3) 0.032(3) 0.004(2) 0.007(2) 0.008(2)
C232 0.035(4) 0.034(4) 0.033(3) 0.005(3) 0.007(3) 0.016(3)
C233 0.038(4) 0.034(4) 0.056(4) 0.001(3) 0.006(3) 0.002(3)
C234 0.046(4) 0.037(4) 0.069(5) 0.009(4) 0.028(4) 0.011(4)
C235 0.040(4) 0.041(4) 0.061(5) 0.021(4) 0.026(4) 0.011(3)
C236 0.033(4) 0.039(4) 0.034(3) 0.007(3) 0.014(3) 0.017(3)
N241 0.041(3) 0.040(3) 0.027(3) 0.006(2) 0.015(2) 0.013(3)
C242 0.042(4) 0.039(4) 0.032(3) 0.010(3) 0.018(3) 0.016(3)
S243 0.0540(11) 0.0494(11) 0.0326(8) 0.0155(8) 0.0196(8) 0.0185(9)
C244 0.042(4) 0.052(5) 0.032(3) 0.005(3) 0.018(3) 0.011(3)
C245 0.037(4) 0.043(4) 0.029(3) 0.006(3) 0.014(3) 0.019(3)
N251 0.039(3) 0.037(3) 0.036(3) 0.010(2) 0.011(2) 0.015(3)
C252 0.037(4) 0.036(4) 0.036(3) 0.004(3) 0.017(3) 0.016(3)
C253 0.040(4) 0.041(4) 0.038(4) 0.000(3) 0.013(3) 0.013(3)
C254 0.052(5) 0.042(5) 0.062(5) -0.011(4) 0.024(4) 0.010(4)
C255 0.056(5) 0.036(4) 0.068(5) 0.016(4) 0.036(4) 0.015(4)
C256 0.049(4) 0.041(4) 0.053(4) 0.015(3) 0.022(4) 0.020(4)
Cl1 0.0459(10) 0.0440(10) 0.0292(8) 0.0086(7) 0.0081(7) 0.0122(8)
O11 0.047(3) 0.049(3) 0.047(3) 0.003(2) 0.003(2) 0.005(2)
O12 0.081(4) 0.043(3) 0.042(3) 0.015(2) 0.012(3) 0.024(3)
O13 0.043(3) 0.067(4) 0.064(3) 0.016(3) 0.013(2) 0.026(3)
O14 0.075(4) 0.074(4) 0.023(2) 0.006(2) 0.012(2) 0.021(3)
Cl2 0.0525(11) 0.0678(14) 0.0297(9) 0.0108(8) 0.0041(8) 0.0083(10)
O21 0.179(8) 0.158(8) 0.077(5) 0.002(5) 0.036(5) 0.114(7)
O22 0.236(10) 0.098(6) 0.047(4) 0.030(3) 0.051(5) 0.077(6)
O23 0.094(7) 0.290(15) 0.142(8) 0.026(8) -0.044(6) 0.020(8)
O24 0.201(9) 0.108(6) 0.130(6) 0.073(5) 0.110(6) 0.084(6)
Cl3 0.0454(11) 0.0974(17) 0.0316(9) 0.0165(10) 0.0071(8) 0.0202(11)
O31 0.057(3) 0.117(5) 0.039(3) 0.029(3) -0.002(2) 0.020(3)
O32 0.078(5) 0.291(12) 0.087(5) 0.071(6) 0.030(4) 0.115(7)
O33 0.161(8) 0.171(9) 0.077(5) -0.018(5) 0.024(5) 0.062(7)
O34 0.103(6) 0.228(11) 0.100(6) 0.104(7) -0.048(5) -0.068(6)
Cl4 0.0696(14) 0.0529(12) 0.0341(9) -0.0036(8) 0.0131(9) -0.0109(10)
O41 0.129(8) 0.70(3) 0.089(6) 0.042(11) 0.014(6) 0.262(14)
O42 0.248(11) 0.074(5) 0.088(5) -0.011(4) 0.085(6) 0.000(6)
O43 0.077(5) 0.116(6) 0.105(5) 0.005(4) 0.050(4) 0.004(4)
O44 0.202(9) 0.100(6) 0.038(3) -0.024(3) 0.039(4) -0.041(6)
N51 0.058(4) 0.073(5) 0.044(4) 0.017(3) 0.019(3) 0.032(4)
O52 0.141(7) 0.168(8) 0.072(5) -0.027(5) 0.010(5) 0.089(7)
O53 0.066(4) 0.137(6) 0.065(4) 0.039(4) 0.023(3) 0.052(4)
C54 0.064(5) 0.084(7) 0.040(4) 0.010(4) -0.002(4) 0.009(5)
N61 0.107(10) 0.043(7) 0.46(3) -0.018(12) -0.092(15) 0.032(7)
O62 0.131(8) 0.063(6) 0.268(13) 0.012(7) 0.126(9) 0.029(5)
C63 0.184(16) 0.177(17) 0.30(2) 0.118(16) 0.162(17) 0.135(15)
O64 0.124(8) 0.220(13) 0.259(14) 0.081(10) -0.035(8) 0.059(9)
N71 0.039(4) 0.056(5) 0.066(5) 0.021(4) 0.003(3) 0.013(3)
O72 0.145(7) 0.080(6) 0.150(7) 0.018(5) 0.028(6) 0.072(6)
O73 0.073(4) 0.183(8) 0.045(4) 0.043(4) 0.017(3) 0.053(5)
C74 0.072(6) 0.061(5) 0.040(4) 0.021(4) 0.000(4) 0.035(5)
O82 0.210(10) 0.121(7) 0.100(6) 0.052(5) 0.090(7) 0.084(7)
N81 0.67(5) 0.109(13) 0.32(3) 0.034(14) 0.28(3) 0.22(2)
O83 0.47(2) 0.076(6) 0.230(13) -0.016(7) 0.300(16) -0.024(11)
C84 0.078(6) 0.080(6) 0.046(4) 0.008(4) 0.030(4) 0.035(5)

loop_
_atom_type_symbol
_atom_type_description
_atom_type_scat_dispersion_real
_atom_type_scat_dispersion_imag
_atom_type_scat_source
C C 0.0033 0.0016 'International Tables Vol C Tables 4.2.6.8 and 6.1.1.4'
H H 0.0000 0.0000 'International Tables Vol C Tables 4.2.6.8 and 6.1.1.4'
N N 0.0061 0.0033 'International Tables Vol C Tables 4.2.6.8 and 6.1.1.4'
O O 0.0106 0.0060 'International Tables Vol C Tables 4.2.6.8 and 6.1.1.4'
S S 0.1246 0.1234 'International Tables Vol C Tables 4.2.6.8 and 6.1.1.4'
Cl Cl 0.1484 0.1585 'International Tables Vol C Tables 4.2.6.8 and 6.1.1.4'
Cu Cu 0.3201 1.2651 'International Tables Vol C Tables 4.2.6.8 and 6.1.1.4'

loop_
_geom_angle_atom_site_label_1
_geom_angle_atom_site_label_2
_geom_angle_atom_site_label_3
_geom_angle
N121 Cu1 N221 159.6(2)
N121 Cu1 N211 104.0(2)
N221 Cu1 N211 81.9(2)
N121 Cu1 N111 81.6(2)
N221 Cu1 N111 106.3(2)
N211 Cu1 N111 141.2(2)
N251 Cu2 N151 161.7(2)
N251 Cu2 N241 81.5(2)
N151 Cu2 N241 103.8(2)
N251 Cu2 N141 107.0(2)
N151 Cu2 N141 81.1(2)
N241 Cu2 N141 137.5(2)
C112 N111 C116 119.4(5)
C112 N111 Cu1 126.6(4)
C116 N111 Cu1 113.8(4)
N111 C112 C113 122.3(6)
C114 C113 C112 118.2(7)
C115 C114 C113 119.5(6)
C114 C115 C116 120.6(6)
N111 C116 C115 120.0(6)
N111 C116 C122 114.6(5)
C115 C116 C122 125.4(6)
C125 N121 C122 112.3(5)
C125 N121 Cu1 132.8(4)
C122 N121 Cu1 115.0(4)
C123 C122 N121 113.0(6)
C123 C122 C116 132.1(5)
N121 C122 C116 114.9(5)
C122 C123 S124 111.4(5)
C123 S124 C125 90.2(3)
N121 C125 C132 120.6(5)
N121 C125 S124 113.1(4)
C132 C125 S124 126.1(5)
C132 N131 C136 117.3(5)
N131 C132 C133 123.1(6)
N131 C132 C125 110.9(5)
C133 C132 C125 126.0(5)
C134 C133 C132 119.3(6)
C133 C134 C135 118.9(6)
C136 C135 C134 118.5(6)
N131 C136 C135 122.8(5)
N131 C136 C142 112.1(5)
C135 C136 C142 125.1(5)
C142 N141 C145 112.3(5)
C142 N141 Cu2 135.7(4)
C145 N141 Cu2 111.0(4)
N141 C142 C136 120.4(5)
N141 C142 S143 113.5(4)
C136 C142 S143 125.7(5)
C144 S143 C142 90.3(3)
C145 C144 S143 110.5(5)
C144 C145 N141 113.4(6)
C144 C145 C152 131.2(6)
N141 C145 C152 115.5(5)
C156 N151 C152 118.5(6)
C156 N151 Cu2 125.6(5)
C152 N151 Cu2 115.8(4)
N151 C152 C153 120.1(6)
N151 C152 C145 115.3(5)
C153 C152 C145 124.6(6)
C154 C153 C152 119.8(7)
C153 C154 C155 119.6(7)
C156 C155 C154 118.3(7)
N151 C156 C155 123.7(7)
C212 N211 C216 119.5(5)
C212 N211 Cu1 126.3(4)
C216 N211 Cu1 114.0(4)
N211 C212 C213 122.5(7)
C212 C213 C214 119.3(8)
C215 C214 C213 119.3(7)
C214 C215 C216 120.0(7)
N211 C216 C215 119.4(6)
N211 C216 C222 114.4(5)
C215 C216 C222 126.2(6)
C225 N221 C222 113.1(5)
C225 N221 Cu1 133.2(4)
C222 N221 Cu1 113.6(4)
C223 C222 N221 111.7(6)
C223 C222 C216 132.2(6)
N221 C222 C216 116.1(5)
C222 C223 S224 111.5(5)
C223 S224 C225 90.3(3)
N221 C225 C232 120.6(5)
N221 C225 S224 113.3(5)
C232 C225 S224 125.6(5)
C236 N231 C232 116.2(5)
N231 C232 C233 124.6(6)
N231 C232 C225 110.2(6)
C233 C232 C225 125.2(6)
C232 C233 C234 117.7(6)
C233 C234 C235 120.3(7)
C236 C235 C234 117.2(7)
N231 C236 C235 123.9(6)
N231 C236 C242 111.5(5)
C235 C236 C242 124.6(6)
C242 N241 C245 111.6(5)
C242 N241 Cu2 136.1(4)
C245 N241 Cu2 112.2(4)
N241 C242 C236 121.1(5)
N241 C242 S243 113.3(5)
C236 C242 S243 124.8(5)
C244 S243 C242 90.6(3)
C245 C244 S243 111.3(5)
C244 C245 N241 113.1(6)
C244 C245 C252 131.6(6)
N241 C245 C252 115.3(5)
C256 N251 C252 118.3(6)
C256 N251 Cu2 124.9(5)
C252 N251 Cu2 116.7(4)
N251 C252 C253 122.9(6)
N251 C252 C245 113.7(5)
C253 C252 C245 123.2(6)
C254 C253 C252 118.1(6)
C253 C254 C255 119.4(7)
C254 C255 C256 119.1(7)
N251 C256 C255 122.0(7)
O14 Cl1 O13 108.8(3)
O14 Cl1 O11 109.9(3)
O13 Cl1 O11 109.6(3)
O14 Cl1 O12 109.6(3)
O13 Cl1 O12 109.0(3)
O11 Cl1 O12 109.9(3)
O21 Cl2 O23 114.0(7)
O21 Cl2 O22 110.9(5)
O23 Cl2 O22 109.4(7)
O21 Cl2 O24 112.1(5)
O23 Cl2 O24 102.2(7)
O22 Cl2 O24 107.8(5)
O34 Cl3 O32 119.0(7)
O34 Cl3 O31 110.7(4)
O32 Cl3 O31 109.0(4)
O34 Cl3 O33 104.3(6)
O32 Cl3 O33 100.7(6)
O31 Cl3 O33 112.8(5)
O41 Cl4 O43 113.8(9)
O41 Cl4 O44 109.3(6)
O43 Cl4 O44 108.4(4)
O41 Cl4 O42 111.2(8)
O43 Cl4 O42 103.4(5)
O44 Cl4 O42 110.6(5)
O52 N51 O53 121.2(8)
O52 N51 C54 120.2(8)
O53 N51 C54 118.6(7)
O62 N61 O64 137(2)
O62 N61 C63 116.7(12)
O64 N61 C63 107(2)
O72 N71 O73 123.4(8)
O72 N71 C74 116.0(8)
O73 N71 C74 120.5(8)
N81 O82 O83 90.0(12)
O82 N81 C84 99(2)
O82 O83 C84 90.0(12)
N81 C84 O83 70.5(10)

loop_
_geom_bond_atom_site_label_1
_geom_bond_atom_site_label_2
_geom_bond_distance
Cu1 N121 1.956(5)
Cu1 N221 1.969(5)
Cu1 N211 2.007(5)
Cu1 N111 2.014(5)
Cu2 N251 1.971(5)
Cu2 N151 1.983(5)
Cu2 N241 2.016(5)
Cu2 N141 2.071(5)
N111 C112 1.321(8)
N111 C116 1.366(7)
C112 C113 1.390(9)
C113 C114 1.388(10)
C114 C115 1.347(10)
C115 C116 1.386(8)
C116 C122 1.444(9)
N121 C125 1.315(8)
N121 C122 1.382(7)
C122 C123 1.364(8)
C123 S124 1.690(7)
S124 C125 1.715(6)
C125 C132 1.468(8)
N131 C132 1.343(7)
N131 C136 1.345(7)
C132 C133 1.382(8)
C133 C134 1.365(9)
C134 C135 1.392(9)
C135 C136 1.391(9)
C136 C142 1.470(8)
N141 C142 1.302(8)
N141 C145 1.401(7)
C142 S143 1.720(6)
S143 C144 1.714(7)
C144 C145 1.362(8)
C145 C152 1.449(9)
N151 C156 1.326(8)
N151 C152 1.364(8)
C152 C153 1.394(9)
C153 C154 1.358(10)
C154 C155 1.382(10)
C155 C156 1.360(10)
N211 C212 1.328(8)
N211 C216 1.371(7)
C212 C213 1.371(9)
C213 C214 1.371(10)
C214 C215 1.371(11)
C215 C216 1.397(9)
C216 C222 1.429(9)
N221 C225 1.307(8)
N221 C222 1.391(7)
C222 C223 1.378(8)
C223 S224 1.694(7)
S224 C225 1.711(6)
C225 C232 1.477(9)
N231 C236 1.344(7)
N231 C232 1.351(8)
C232 C233 1.363(9)
C233 C234 1.380(10)
C234 C235 1.389(10)
C235 C236 1.388(9)
C236 C242 1.482(9)
N241 C242 1.319(8)
N241 C245 1.393(8)
C242 S243 1.709(6)
S243 C244 1.687(7)
C244 C245 1.361(8)
C245 C252 1.465(9)
N251 C256 1.344(8)
N251 C252 1.345(7)
C252 C253 1.388(9)
C253 C254 1.383(10)
C254 C255 1.384(10)
C255 C256 1.384(10)
Cl1 O14 1.438(4)
Cl1 O13 1.439(5)
Cl1 O11 1.440(5)
Cl1 O12 1.445(5)
Cl2 O21 1.360(7)
Cl2 O23 1.377(8)
Cl2 O22 1.385(6)
Cl2 O24 1.425(7)
Cl3 O34 1.347(7)
Cl3 O32 1.382(6)
Cl3 O31 1.428(5)
Cl3 O33 1.439(8)
Cl4 O41 1.284(8)
Cl4 O43 1.391(6)
Cl4 O44 1.409(6)
Cl4 O42 1.439(8)
N51 O52 1.181(8)
N51 O53 1.181(8)
N51 C54 1.502(9)
N61 O62 1.31(2)
N61 O64 1.407(14)
N61 C63 1.59(3)
N71 O72 1.181(9)
N71 O73 1.198(8)
N71 C74 1.483(9)
O82 N81 1.43(3)
O82 O83 1.438(18)
N81 C84 1.65(3)
O83 C84 1.858(17)
